data_7213738
loop_
_publ_author_name
'Aman, Farhana'
'Asiri, Abdullah M.'
'Siddiqui, Waseeq A.'
'Arshad, Muhammad Nadeem'
'Ashraf, Adnan'
'Zakharov, Nikita S.'
'Blatov, Vladislav A.'

_publ_section_title
;
 Multilevel topological description of molecular packings in
 1,2-benzothiazines
;
_journal_issue 10
_journal_name_full CrystEngComm
_journal_page_first 1963
_journal_paper_doi 10.1039/c3ce42218f
_journal_volume 16
_journal_year 2014
_chemical_formula_moiety 'C16 H15 N3 O2 S'
_chemical_formula_sum 'C16 H15 N3 O2 S'
_chemical_formula_weight 313.37
_chemical_name_common
;
<i>N</i>-(1,1-Dioxo-2,3-dihydro-1<i>H</i>-1\l^6^-benzo[<i>e</i>][1,2]
thiazin-4-ylidene)-<i>N</i>'-(3-methyl-benzylidene)-hydrazine
;
_chemical_name_systematic
; 
<i>N</i>-(1,1-Dioxo-2,3-dihydro-1<i>H</i>-1\l^6^-benzo[<i>e</i>][1,2]
thiazin-4-ylidene)-<i>N</i>'-(3-methyl-benzylidene)-hydrazine
;
_space_group_IT_number 2
_symmetry_cell_setting triclinic
_symmetry_space_group_name_Hall '-P 1'
_symmetry_space_group_name_H-M 'P -1'
_atom_sites_solution_hydrogens geom
_atom_sites_solution_primary direct
_atom_sites_solution_secondary difmap
_audit_creation_method SHELXL-97
_cell_angle_alpha 86.728(3)
_cell_angle_beta 84.540(3)
_cell_angle_gamma 86.400(3)
_cell_formula_units_Z 2
_cell_length_a 8.1464(3)
_cell_length_b 8.3969(3)
_cell_length_c 11.1659(4)
_cell_measurement_reflns_used 6969
_cell_measurement_temperature 296(2)
_cell_measurement_theta_max 76.3913
_cell_measurement_theta_min 5.2808
_cell_volume 757.83(5)
_computing_cell_refinement 'CrysAlis PRO (Agilent, 2012)'
_computing_data_collection 'CrysAlis PRO (Agilent, 2012)'
_computing_data_reduction 'CrysAlis PRO (Agilent, 2012)'
_computing_structure_refinement 'SHELXL-97 (Sheldrick, 1997)'
_computing_structure_solution 'SHELXS-97 (Sheldrick, 1990)'
_diffrn_ambient_temperature 296(2)
_diffrn_measured_fraction_theta_full 0.988
_diffrn_measured_fraction_theta_max 0.988
_diffrn_measurement_device_type 'SuperNova, Dual, Cu at zero, Atlas, CCD'
_diffrn_measurement_method '\w scans'
_diffrn_radiation_monochromator graphite
_diffrn_radiation_source 'fine-focus sealed tube'
_diffrn_radiation_type CuK\a
_diffrn_radiation_wavelength 1.54184
_diffrn_reflns_av_R_equivalents 0.0197
_diffrn_reflns_av_sigmaI/netI 0.0147
_diffrn_reflns_limit_h_max 10
_diffrn_reflns_limit_h_min -9
_diffrn_reflns_limit_k_max 10
_diffrn_reflns_limit_k_min -10
_diffrn_reflns_limit_l_max 13
_diffrn_reflns_limit_l_min -13
_diffrn_reflns_number 13396
_diffrn_reflns_theta_full 76.58
_diffrn_reflns_theta_max 76.58
_diffrn_reflns_theta_min 5.29
_diffrn_standards_number 0
_exptl_absorpt_coefficient_mu 1.991
_exptl_absorpt_correction_T_max 1.00000
_exptl_absorpt_correction_T_min 0.63160
_exptl_absorpt_correction_type multi-scan
_exptl_absorpt_process_details
; 
CrysAlisPro, Agilent Technologies,
Version 1.171.36.20 (release 27-06-2012 CrysAlis171 .NET)
(compiled Jul 11 2012,15:38:31)
Empirical absorption correction using spherical harmonics,
 implemented in SCALE3 ABSPACK scaling algorithm.
;
_exptl_crystal_colour yellow
_exptl_crystal_density_diffrn 1.373
_exptl_crystal_density_method 'not measured'
_exptl_crystal_description block
_exptl_crystal_F_000 328
_exptl_crystal_size_max 0.34
_exptl_crystal_size_mid 0.20
_exptl_crystal_size_min 0.20
_refine_diff_density_max 0.292
_refine_diff_density_min -0.362
_refine_diff_density_rms 0.036
_refine_ls_extinction_method none
_refine_ls_goodness_of_fit_ref 0.972
_refine_ls_hydrogen_treatment mixed
_refine_ls_matrix_type full
_refine_ls_number_parameters 204
_refine_ls_number_reflns 3149
_refine_ls_number_restraints 0
_refine_ls_restrained_S_all 0.972
_refine_ls_R_factor_all 0.0388
_refine_ls_R_factor_gt 0.0346
_refine_ls_shift/su_max 0.048
_refine_ls_shift/su_mean 0.001
_refine_ls_structure_factor_coef Fsqd
_refine_ls_weighting_details 'calc w=1/[\s^2^(Fo^2^)+(0.0720P)^2^+0.1379P] where P=(Fo^2^+2Fc^2^)/3'
_refine_ls_weighting_scheme calc
_refine_ls_wR_factor_gt 0.1022
_refine_ls_wR_factor_ref 0.1081
_reflns_number_gt 2832
_reflns_number_total 3149
_reflns_threshold_expression >2sigma(I)
_cod_data_source_file c3ce42218f.txt
_cod_data_source_block c:\nadeem
_cod_depositor_comments
;
The following automatic conversions were performed:

'_symmetry_cell_setting' value 'Triclinic' changed to 'triclinic'
according to
/usr/data/users/saulius/automatic-downloads/current/RSC/lib/dictionaries/cif_core.dic
dictionary named 'cif_core.dic' version 2.4.2 from 2011-04-26.

Automatic conversion script
Id: cif_fix_values 2281 2013-09-26 08:29:07Z andrius 
;
_cod_database_code 7213738

loop_
_symmetry_equiv_pos_as_xyz
'x, y, z'
'-x, -y, -z'

loop_
_atom_site_label
_atom_site_type_symbol
_atom_site_fract_x
_atom_site_fract_y
_atom_site_fract_z
_atom_site_U_iso_or_equiv
_atom_site_adp_type
_atom_site_occupancy
_atom_site_symmetry_multiplicity
_atom_site_calc_flag
_atom_site_refinement_flags
S1 S -0.38050(4) 0.25220(4) 0.53551(3) 0.04721(14) Uani 1 1 d .
O1 O -0.50183(13) 0.22351(15) 0.45593(12) 0.0644(3) Uani 1 1 d .
O2 O -0.42053(14) 0.35883(14) 0.63055(11) 0.0632(3) Uani 1 1 d .
N1 N -0.32073(15) 0.08105(15) 0.59626(13) 0.0486(3) Uani 1 1 d .
N2 N 0.12127(15) 0.11583(15) 0.62159(11) 0.0476(3) Uani 1 1 d .
N3 N 0.12764(16) 0.01430(16) 0.72608(11) 0.0508(3) Uani 1 1 d .
C1 C -0.20049(16) 0.31556(15) 0.45066(12) 0.0407(3) Uani 1 1 d .
C2 C -0.21748(19) 0.41933(18) 0.35114(14) 0.0503(3) Uani 1 1 d .
H2 H -0.3217 0.4524 0.3286 0.060 Uiso 1 1 calc R
C3 C -0.0774(2) 0.47294(19) 0.28591(14) 0.0544(4) Uani 1 1 d .
H3 H -0.0869 0.5416 0.2182 0.065 Uiso 1 1 calc R
C4 C 0.07747(19) 0.42480(18) 0.32100(14) 0.0497(3) Uani 1 1 d .
H4 H 0.1712 0.4627 0.2773 0.060 Uiso 1 1 calc R
C5 C 0.09399(17) 0.32121(16) 0.42013(12) 0.0423(3) Uani 1 1 d .
H5 H 0.1988 0.2903 0.4426 0.051 Uiso 1 1 calc R
C6 C -0.04528(15) 0.26216(14) 0.48720(11) 0.0374(3) Uani 1 1 d .
C7 C -0.02647(16) 0.15108(15) 0.59364(12) 0.0392(3) Uani 1 1 d .
C8 C -0.17681(18) 0.08478(18) 0.66493(13) 0.0472(3) Uani 1 1 d .
H8A H -0.1479 -0.0230 0.6950 0.057 Uiso 1 1 calc R
H8B H -0.2067 0.1490 0.7340 0.057 Uiso 1 1 calc R
C9 C 0.27483(19) -0.01484(18) 0.75285(13) 0.0493(3) Uani 1 1 d .
H9 H 0.3604 0.0307 0.7042 0.059 Uiso 1 1 calc R
C10 C 0.31425(19) -0.11751(18) 0.85751(13) 0.0483(3) Uani 1 1 d .
C11 C 0.4785(2) -0.1471(2) 0.87909(15) 0.0558(4) Uani 1 1 d .
H11 H 0.5601 -0.1029 0.8258 0.067 Uiso 1 1 calc R
C12 C 0.5243(2) -0.2410(2) 0.97825(15) 0.0614(4) Uani 1 1 d .
C13 C 0.4007(3) -0.3067(2) 1.05491(16) 0.0745(5) Uani 1 1 d .
H13 H 0.4281 -0.3712 1.1214 0.089 Uiso 1 1 calc R
C14 C 0.2370(3) -0.2780(3) 1.03434(17) 0.0782(6) Uani 1 1 d .
H14 H 0.1557 -0.3229 1.0876 0.094 Uiso 1 1 calc R
C15 C 0.1917(2) -0.1841(2) 0.93629(15) 0.0614(4) Uani 1 1 d .
H15 H 0.0809 -0.1657 0.9231 0.074 Uiso 1 1 calc R
C20 C 0.7038(3) -0.2696(3) 1.0003(2) 0.0890(7) Uani 1 1 d .
H20A H 0.7120 -0.3125 1.0812 0.133 Uiso 1 1 calc R
H20B H 0.7572 -0.1704 0.9892 0.133 Uiso 1 1 calc R
H20C H 0.7563 -0.3440 0.9445 0.133 Uiso 1 1 calc R
H1 H -0.316(3) 0.013(3) 0.5464(18) 0.069(6) Uiso 1 1 d .

loop_
_atom_site_aniso_label
_atom_site_aniso_U_11
_atom_site_aniso_U_22
_atom_site_aniso_U_33
_atom_site_aniso_U_23
_atom_site_aniso_U_13
_atom_site_aniso_U_12
S1 0.02695(19) 0.0509(2) 0.0629(2) -0.00325(15) -0.00104(14) 0.00026(13)
O1 0.0330(5) 0.0751(8) 0.0870(8) 0.0019(6) -0.0152(5) -0.0078(5)
O2 0.0484(6) 0.0634(7) 0.0742(7) -0.0117(6) 0.0089(5) 0.0094(5)
N1 0.0349(6) 0.0474(7) 0.0633(8) -0.0010(6) -0.0011(5) -0.0065(5)
N2 0.0381(6) 0.0537(7) 0.0503(6) 0.0094(5) -0.0067(5) -0.0025(5)
N3 0.0438(7) 0.0581(7) 0.0495(6) 0.0101(5) -0.0067(5) -0.0036(5)
C1 0.0324(6) 0.0398(6) 0.0502(7) -0.0052(5) -0.0052(5) -0.0003(5)
C2 0.0406(7) 0.0501(8) 0.0612(8) 0.0009(6) -0.0146(6) 0.0026(6)
C3 0.0531(9) 0.0555(8) 0.0544(8) 0.0109(7) -0.0113(7) -0.0042(7)
C4 0.0431(8) 0.0520(8) 0.0530(8) 0.0046(6) -0.0018(6) -0.0070(6)
C5 0.0311(6) 0.0439(7) 0.0519(7) -0.0001(5) -0.0047(5) -0.0028(5)
C6 0.0319(6) 0.0357(6) 0.0448(6) -0.0044(5) -0.0042(5) -0.0007(5)
C7 0.0344(6) 0.0385(6) 0.0446(7) -0.0040(5) -0.0023(5) -0.0013(5)
C8 0.0375(7) 0.0519(8) 0.0505(7) 0.0025(6) 0.0013(6) -0.0024(6)
C9 0.0425(8) 0.0562(8) 0.0486(7) 0.0070(6) -0.0067(6) -0.0038(6)
C10 0.0500(8) 0.0505(7) 0.0445(7) 0.0015(6) -0.0073(6) -0.0033(6)
C11 0.0522(9) 0.0590(9) 0.0565(8) 0.0036(7) -0.0125(7) -0.0003(7)
C12 0.0753(12) 0.0551(9) 0.0560(9) -0.0044(7) -0.0247(8) 0.0076(8)
C13 0.1042(16) 0.0688(11) 0.0498(9) 0.0095(8) -0.0188(9) 0.0077(10)
C14 0.0903(15) 0.0844(13) 0.0558(10) 0.0192(9) 0.0039(10) -0.0094(11)
C15 0.0568(10) 0.0701(10) 0.0553(9) 0.0088(7) -0.0017(7) -0.0054(8)
C20 0.0853(15) 0.0880(14) 0.0986(15) -0.0084(12) -0.0482(13) 0.0196(12)

loop_
_atom_type_symbol
_atom_type_description
_atom_type_scat_dispersion_real
_atom_type_scat_dispersion_imag
_atom_type_scat_source
C C 0.0181 0.0091 'International Tables Vol C Tables 4.2.6.8 and 6.1.1.4'
H H 0.0000 0.0000 'International Tables Vol C Tables 4.2.6.8 and 6.1.1.4'
N N 0.0311 0.0180 'International Tables Vol C Tables 4.2.6.8 and 6.1.1.4'
O O 0.0492 0.0322 'International Tables Vol C Tables 4.2.6.8 and 6.1.1.4'
S S 0.3331 0.5567 'International Tables Vol C Tables 4.2.6.8 and 6.1.1.4'

loop_
_geom_angle_atom_site_label_1
_geom_angle_atom_site_label_2
_geom_angle_atom_site_label_3
_geom_angle
O1 S1 O2 119.93(7)
O1 S1 N1 107.51(7)
O2 S1 N1 107.42(8)
O1 S1 C1 109.45(7)
O2 S1 C1 107.91(7)
N1 S1 C1 103.37(6)
C8 N1 S1 114.69(10)
C8 N1 H1 116.2(15)
S1 N1 H1 109.5(15)
C7 N2 N3 113.24(11)
C9 N3 N2 111.62(12)
C2 C1 C6 122.21(13)
C2 C1 S1 118.53(10)
C6 C1 S1 119.25(10)
C3 C2 C1 119.00(13)
C3 C2 H2 120.5
C1 C2 H2 120.5
C2 C3 C4 120.17(14)
C2 C3 H3 119.9
C4 C3 H3 119.9
C5 C4 C3 120.68(14)
C5 C4 H4 119.7
C3 C4 H4 119.7
C4 C5 C6 120.72(12)
C4 C5 H5 119.6
C6 C5 H5 119.6
C5 C6 C1 117.19(12)
C5 C6 C7 120.38(11)
C1 C6 C7 122.40(12)
N2 C7 C6 116.93(11)
N2 C7 C8 122.63(12)
C6 C7 C8 120.44(11)
N1 C8 C7 114.24(11)
N1 C8 H8A 108.7
C7 C8 H8A 108.7
N1 C8 H8B 108.7
C7 C8 H8B 108.7
H8A C8 H8B 107.6
N3 C9 C10 122.17(14)
N3 C9 H9 118.9
C10 C9 H9 118.9
C11 C10 C15 119.46(14)
C11 C10 C9 118.80(14)
C15 C10 C9 121.73(14)
C10 C11 C12 121.74(16)
C10 C11 H11 119.1
C12 C11 H11 119.1
C13 C12 C11 117.84(17)
C13 C12 C20 121.57(17)
C11 C12 C20 120.60(19)
C12 C13 C14 120.91(16)
C12 C13 H13 119.5
C14 C13 H13 119.5
C13 C14 C15 121.19(18)
C13 C14 H14 119.4
C15 C14 H14 119.4
C14 C15 C10 118.87(18)
C14 C15 H15 120.6
C10 C15 H15 120.6
C12 C20 H20A 109.5
C12 C20 H20B 109.5
H20A C20 H20B 109.5
C12 C20 H20C 109.5
H20A C20 H20C 109.5
H20B C20 H20C 109.5

loop_
_geom_bond_atom_site_label_1
_geom_bond_atom_site_label_2
_geom_bond_distance
S1 O1 1.4304(12)
S1 O2 1.4283(12)
S1 N1 1.6206(13)
S1 C1 1.7627(14)
N1 C8 1.4635(19)
N1 H1 0.82(2)
N2 C7 1.2844(17)
N2 N3 1.4083(16)
N3 C9 1.2688(19)
C1 C2 1.384(2)
C1 C6 1.4044(17)
C2 C3 1.380(2)
C2 H2 0.9300
C3 C4 1.386(2)
C3 H3 0.9300
C4 C5 1.3797(19)
C4 H4 0.9300
C5 C6 1.4001(18)
C5 H5 0.9300
C6 C7 1.4819(18)
C7 C8 1.5142(18)
C8 H8A 0.9700
C8 H8B 0.9700
C9 C10 1.4607(19)
C9 H9 0.9300
C10 C11 1.386(2)
C10 C15 1.390(2)
C11 C12 1.389(2)
C11 H11 0.9300
C12 C13 1.379(3)
C12 C20 1.508(3)
C13 C14 1.379(3)
C13 H13 0.9300
C14 C15 1.378(3)
C14 H14 0.9300
C15 H15 0.9300
C20 H20A 0.9600
C20 H20B 0.9600
C20 H20C 0.9600

loop_
_geom_torsion_atom_site_label_1
_geom_torsion_atom_site_label_2
_geom_torsion_atom_site_label_3
_geom_torsion_atom_site_label_4
_geom_torsion
O1 S1 N1 C8 170.24(10)
O2 S1 N1 C8 -59.43(12)
C1 S1 N1 C8 54.52(12)
C7 N2 N3 C9 -178.34(13)
O1 S1 C1 C2 39.56(13)
O2 S1 C1 C2 -92.52(12)
N1 S1 C1 C2 153.89(12)
O1 S1 C1 C6 -141.69(11)
O2 S1 C1 C6 86.22(12)
N1 S1 C1 C6 -27.37(12)
C6 C1 C2 C3 -0.4(2)
S1 C1 C2 C3 178.34(12)
C1 C2 C3 C4 -0.9(2)
C2 C3 C4 C5 1.0(2)
C3 C4 C5 C6 0.2(2)
C4 C5 C6 C1 -1.33(19)
C4 C5 C6 C7 -179.93(12)
C2 C1 C6 C5 1.4(2)
S1 C1 C6 C5 -177.25(9)
C2 C1 C6 C7 -179.99(12)
S1 C1 C6 C7 1.32(17)
N3 N2 C7 C6 177.89(11)
N3 N2 C7 C8 -1.7(2)
C5 C6 C7 N2 1.46(19)
C1 C6 C7 N2 -177.07(12)
C5 C6 C7 C8 -178.89(12)
C1 C6 C7 C8 2.58(19)
S1 N1 C8 C7 -56.26(15)
N2 C7 C8 N1 -155.72(14)
C6 C7 C8 N1 24.66(17)
N2 N3 C9 C10 -179.92(13)
N3 C9 C10 C11 178.32(15)
N3 C9 C10 C15 -2.5(3)
C15 C10 C11 C12 -0.5(3)
C9 C10 C11 C12 178.70(15)
C10 C11 C12 C13 0.8(3)
C10 C11 C12 C20 -179.27(16)
C11 C12 C13 C14 -0.9(3)
C20 C12 C13 C14 179.3(2)
C12 C13 C14 C15 0.5(3)
C13 C14 C15 C10 -0.2(3)
C11 C10 C15 C14 0.1(3)
C9 C10 C15 C14 -179.04(17)
